data_7158791
loop_
_publ_author_name
'Thadem, Nagender'
'Rajesh, Manda'
'Balaboina, Harikrishna'
'Das, Saibal'

_publ_section_title
;
 Synthesis of bridgehead-azacycles <i>via</i> dual C-N/C-C annulation of
 \a-amino acids, aminals and maleimides.
;
_journal_name_full 'Organic &amp; biomolecular chemistry'
_journal_paper_doi 10.1039/d2ob01117d
_journal_year 2022
_chemical_formula_moiety 'C16 H17 N3 O3'
_chemical_formula_sum 'C16 H17 N3 O3'
_chemical_formula_weight 299.32
_space_group_crystal_system monoclinic
_space_group_IT_number 14
_space_group_name_Hall '-P 2yn'
_space_group_name_H-M_alt 'P 1 21/n 1'
_atom_sites_solution_hydrogens geom
_audit_creation_method SHELXL-2018/3
_audit_update_record
;
2022-02-24 deposited with the CCDC.	2022-07-08 downloaded from the CCDC.
;
_cell_angle_alpha 90
_cell_angle_beta 103.638(2)
_cell_angle_gamma 90
_cell_formula_units_Z 4
_cell_length_a 6.7220(3)
_cell_length_b 19.1925(7)
_cell_length_c 11.3024(5)
_cell_measurement_reflns_used 9784
_cell_measurement_temperature 294(2)
_cell_measurement_theta_max 30.41
_cell_measurement_theta_min 2.81
_cell_volume 1417.03(10)
_computing_cell_refinement '<i>SAINT</i> (Bruker, 2016)'
_computing_data_collection '<i>APEX3</i> (Bruker, 2016)'
_computing_data_reduction 'Bruker SAINT'
_computing_molecular_graphics 'Bruker SHELXTL'
_computing_publication_material 'Bruker SHELXTL'
_computing_structure_refinement 'SHELXL-2018/3 (Sheldrick, 2018)'
_computing_structure_solution 'SHELXT 2018/2 (Sheldrick, 2018)'
_diffrn_ambient_temperature 294(2)
_diffrn_measured_fraction_theta_full 0.998
_diffrn_measured_fraction_theta_max 0.999
_diffrn_measurement_device_type 'Bruker D8 QUEST PHOTON-100'
_diffrn_measurement_method '\w and \f'
_diffrn_radiation_type MoK\a
_diffrn_radiation_wavelength 0.71073
_diffrn_reflns_av_R_equivalents 0.0343
_diffrn_reflns_av_unetI/netI 0.0251
_diffrn_reflns_Laue_measured_fraction_full 0.998
_diffrn_reflns_Laue_measured_fraction_max 0.999
_diffrn_reflns_limit_h_max 8
_diffrn_reflns_limit_h_min -8
_diffrn_reflns_limit_k_max 24
_diffrn_reflns_limit_k_min -24
_diffrn_reflns_limit_l_max 14
_diffrn_reflns_limit_l_min -13
_diffrn_reflns_number 18455
_diffrn_reflns_point_group_measured_fraction_full 0.998
_diffrn_reflns_point_group_measured_fraction_max 0.999
_diffrn_reflns_theta_full 25.242
_diffrn_reflns_theta_max 27.498
_diffrn_reflns_theta_min 2.819
_diffrn_source microfocus
_exptl_absorpt_coefficient_mu 0.099
_exptl_absorpt_correction_T_max 0.7461
_exptl_absorpt_correction_T_min 0.6570
_exptl_absorpt_correction_type multi-scan
_exptl_absorpt_process_details
;
 SADABS 2016/2: Krause, L., Herbst-Irmer, R., Sheldrick G.M. & Stalke D.,
 J. Appl. Cryst. 48 (2015) 3-10
;
_exptl_crystal_colour colorless
_exptl_crystal_density_diffrn 1.403
_exptl_crystal_description block
_exptl_crystal_F_000 632
_exptl_crystal_size_max 0.340
_exptl_crystal_size_mid 0.320
_exptl_crystal_size_min 0.130
_refine_diff_density_max 0.284
_refine_diff_density_min -0.262
_refine_diff_density_rms 0.037
_refine_ls_extinction_method none
_refine_ls_goodness_of_fit_ref 1.046
_refine_ls_hydrogen_treatment constr
_refine_ls_matrix_type full
_refine_ls_number_parameters 200
_refine_ls_number_reflns 3250
_refine_ls_number_restraints 0
_refine_ls_restrained_S_all 1.046
_refine_ls_R_factor_all 0.0558
_refine_ls_R_factor_gt 0.0464
_refine_ls_shift/su_max 0.000
_refine_ls_shift/su_mean 0.000
_refine_ls_structure_factor_coef Fsqd
_refine_ls_weighting_details 'w=1/[\s^2^(Fo^2^)+(0.0471P)^2^+0.5953P] where P=(Fo^2^+2Fc^2^)/3'
_refine_ls_weighting_scheme calc
_refine_ls_wR_factor_gt 0.1132
_refine_ls_wR_factor_ref 0.1194
_reflns_Friedel_coverage 0.000
_reflns_number_gt 2722
_reflns_number_total 3250
_reflns_threshold_expression 'I > 2\s(I)'
_cod_data_source_file d2ob01117d2.cif
_cod_data_source_block KB74_0m
_cod_original_sg_symbol_H-M 'P 21/n'
_cod_database_code 7158791
_shelx_shelxl_version_number 2018/3
_shelx_space_group_comment
;
The symmetry employed for this shelxl refinement is uniquely defined
by the following loop, which should always be used as a source of
symmetry information in preference to the above space-group names.
They are only intended as comments.
;
_shelx_estimated_absorpt_t_min 0.967
_shelx_estimated_absorpt_t_max 0.987

loop_
_space_group_symop_operation_xyz
'x, y, z'
'-x+1/2, y+1/2, -z+1/2'
'-x, -y, -z'
'x-1/2, -y-1/2, z-1/2'

loop_
_atom_site_label
_atom_site_type_symbol
_atom_site_fract_x
_atom_site_fract_y
_atom_site_fract_z
_atom_site_U_iso_or_equiv
_atom_site_adp_type
_atom_site_occupancy
_atom_site_site_symmetry_order
_atom_site_calc_flag
_atom_site_refinement_flags_posn
_atom_site_refinement_flags_adp
_atom_site_refinement_flags_occupancy
_atom_site_disorder_assembly
_atom_site_disorder_group
C1 C 0.8727(3) 0.82950(10) 0.27027(18) 0.0537(5) Uani 1 1 d . . . . .
H1A H 0.899039 0.816947 0.192244 0.064 Uiso 1 1 calc R U . . .
H1AB H 0.998130 0.847128 0.322682 0.064 Uiso 1 1 calc R U . . .
C2 C 0.7023(4) 0.88369(10) 0.2543(2) 0.0660(6) Uani 1 1 d . . . . .
H2A H 0.667053 0.900534 0.171049 0.079 Uiso 1 1 calc R U . . .
H2AB H 0.746187 0.922969 0.308141 0.079 Uiso 1 1 calc R U . . .
C3 C 0.5179(3) 0.84796(9) 0.28547(17) 0.0508(4) Uani 1 1 d . . . . .
H3A H 0.501600 0.862405 0.364886 0.061 Uiso 1 1 calc R U . . .
H3AB H 0.393056 0.858262 0.224943 0.061 Uiso 1 1 calc R U . . .
C4 C 0.5708(2) 0.77144(7) 0.28485(13) 0.0319(3) Uani 1 1 d . . . . .
C5 C 0.4831(2) 0.72618(8) 0.37055(12) 0.0350(3) Uani 1 1 d . . . . .
C6 C 0.5613(3) 0.61307(10) 0.48229(15) 0.0543(5) Uani 1 1 d . . . . .
H6 H 0.451989 0.611045 0.519572 0.065 Uiso 1 1 calc R U . . .
C7 C 0.7095(4) 0.56564(11) 0.49230(18) 0.0654(6) Uani 1 1 d . . . . .
H7 H 0.720934 0.524746 0.537550 0.078 Uiso 1 1 calc R U . . .
C8 C 0.8461(3) 0.58825(10) 0.42222(17) 0.0550(5) Uani 1 1 d . . . . .
H8 H 0.962650 0.564736 0.413274 0.066 Uiso 1 1 calc R U . . .
C9 C 0.7778(2) 0.65001(8) 0.37050(13) 0.0358(3) Uani 1 1 d . . . . .
C10 C 0.8461(2) 0.69978(8) 0.28728(13) 0.0330(3) Uani 1 1 d . . . . .
H10 H 0.992682 0.695126 0.291042 0.040 Uiso 1 1 calc R U . . .
C11 C 0.7132(2) 0.69270(8) 0.15335(13) 0.0336(3) Uani 1 1 d . . . . .
H11 H 0.787467 0.710138 0.094486 0.040 Uiso 1 1 calc R U . . .
C12 C 0.5257(2) 0.73756(7) 0.15325(12) 0.0304(3) Uani 1 1 d . . . . .
H12 H 0.510577 0.773896 0.090840 0.036 Uiso 1 1 calc R U . . .
C13 C 0.3470(2) 0.68819(8) 0.12394(12) 0.0313(3) Uani 1 1 d . . . . .
C14 C 0.6305(2) 0.62085(9) 0.11975(14) 0.0401(4) Uani 1 1 d . . . . .
C15 C 0.2883(3) 0.56075(9) 0.08621(17) 0.0517(5) Uani 1 1 d . . . . .
H15A H 0.337672 0.529403 0.032160 0.062 Uiso 1 1 calc R U . . .
H15B H 0.150380 0.574799 0.045826 0.062 Uiso 1 1 calc R U . . .
C16 C 0.2832(4) 0.52300(12) 0.2012(2) 0.0839(8) Uani 1 1 d . . . . .
H16A H 0.196331 0.482842 0.182398 0.126 Uiso 1 1 calc R U . . .
H16B H 0.230776 0.553432 0.254114 0.126 Uiso 1 1 calc R U . . .
H16C H 0.419180 0.508497 0.241054 0.126 Uiso 1 1 calc R U . . .
N1 N 0.79565(18) 0.76906(6) 0.32648(11) 0.0334(3) Uani 1 1 d . . . . .
N2 N 0.5987(2) 0.66620(7) 0.40626(11) 0.0364(3) Uani 1 1 d . . . . .
N3 N 0.41991(19) 0.62242(7) 0.10873(11) 0.0362(3) Uani 1 1 d . . . . .
O1 O 0.32891(17) 0.73761(8) 0.40340(11) 0.0533(3) Uani 1 1 d . . . . .
O2 O 0.16949(16) 0.70202(7) 0.11633(11) 0.0464(3) Uani 1 1 d . . . . .
O3 O 0.7238(2) 0.56921(7) 0.10477(14) 0.0667(4) Uani 1 1 d . . . . .

loop_
_atom_site_aniso_label
_atom_site_aniso_U_11
_atom_site_aniso_U_22
_atom_site_aniso_U_33
_atom_site_aniso_U_23
_atom_site_aniso_U_13
_atom_site_aniso_U_12
C1 0.0528(11) 0.0482(10) 0.0588(11) 0.0070(8) 0.0106(8) -0.0177(8)
C2 0.0801(15) 0.0392(10) 0.0732(14) 0.0042(9) 0.0072(11) -0.0085(10)
C3 0.0527(10) 0.0384(9) 0.0546(10) -0.0093(8) -0.0007(8) 0.0082(8)
C4 0.0268(7) 0.0348(7) 0.0323(7) -0.0045(6) 0.0033(5) 0.0008(6)
C5 0.0266(7) 0.0522(9) 0.0262(7) -0.0129(6) 0.0060(5) -0.0062(6)
C6 0.0714(13) 0.0623(12) 0.0323(8) 0.0011(8) 0.0185(8) -0.0245(10)
C7 0.0914(16) 0.0513(11) 0.0499(11) 0.0170(9) 0.0095(10) -0.0029(11)
C8 0.0624(12) 0.0489(10) 0.0498(10) 0.0086(8) 0.0054(8) 0.0088(9)
C9 0.0337(8) 0.0412(8) 0.0308(7) -0.0002(6) 0.0044(6) 0.0005(6)
C10 0.0215(6) 0.0425(8) 0.0350(7) -0.0011(6) 0.0069(5) 0.0002(6)
C11 0.0281(7) 0.0460(8) 0.0294(7) 0.0000(6) 0.0120(5) -0.0008(6)
C12 0.0291(7) 0.0355(7) 0.0264(6) 0.0025(5) 0.0063(5) -0.0003(6)
C13 0.0292(7) 0.0425(8) 0.0217(6) -0.0015(5) 0.0049(5) -0.0019(6)
C14 0.0403(8) 0.0474(9) 0.0331(7) -0.0092(6) 0.0095(6) 0.0040(7)
C15 0.0570(11) 0.0441(9) 0.0493(10) -0.0114(8) 0.0033(8) -0.0152(8)
C16 0.0994(19) 0.0636(14) 0.0807(16) 0.0147(12) 0.0053(14) -0.0358(13)
N1 0.0264(6) 0.0362(7) 0.0365(6) -0.0007(5) 0.0053(5) -0.0058(5)
N2 0.0401(7) 0.0429(7) 0.0282(6) -0.0003(5) 0.0119(5) -0.0081(6)
N3 0.0371(7) 0.0379(7) 0.0326(6) -0.0052(5) 0.0063(5) -0.0041(5)
O1 0.0302(6) 0.0914(10) 0.0406(6) -0.0152(6) 0.0131(5) -0.0008(6)
O2 0.0269(5) 0.0640(8) 0.0463(6) -0.0079(5) 0.0048(5) 0.0000(5)
O3 0.0597(9) 0.0591(8) 0.0797(10) -0.0299(7) 0.0131(7) 0.0144(7)

loop_
_atom_type_symbol
_atom_type_description
_atom_type_scat_dispersion_real
_atom_type_scat_dispersion_imag
_atom_type_scat_source
C C 0.0033 0.0016 'International Tables Vol C Tables 4.2.6.8 and 6.1.1.4'
H H 0.0000 0.0000 'International Tables Vol C Tables 4.2.6.8 and 6.1.1.4'
N N 0.0061 0.0033 'International Tables Vol C Tables 4.2.6.8 and 6.1.1.4'
O O 0.0106 0.0060 'International Tables Vol C Tables 4.2.6.8 and 6.1.1.4'

loop_
_geom_angle_atom_site_label_1
_geom_angle_atom_site_label_2
_geom_angle_atom_site_label_3
_geom_angle
_geom_angle_site_symmetry_1
_geom_angle_site_symmetry_3
_geom_angle_publ_flag
N1 C1 C2 104.91(15) . . ?
N1 C1 H1A 110.8 . . ?
C2 C1 H1A 110.8 . . ?
N1 C1 H1AB 110.8 . . ?
C2 C1 H1AB 110.8 . . ?
H1A C1 H1AB 108.8 . . ?
C1 C2 C3 107.08(15) . . ?
C1 C2 H2A 110.3 . . ?
C3 C2 H2A 110.3 . . ?
C1 C2 H2AB 110.3 . . ?
C3 C2 H2AB 110.3 . . ?
H2A C2 H2AB 108.6 . . ?
C4 C3 C2 103.33(15) . . ?
C4 C3 H3A 111.1 . . ?
C2 C3 H3A 111.1 . . ?
C4 C3 H3AB 111.1 . . ?
C2 C3 H3AB 111.1 . . ?
H3A C3 H3AB 109.1 . . ?
N1 C4 C3 104.66(12) . . ?
N1 C4 C5 107.54(11) . . ?
C3 C4 C5 115.19(13) . . ?
N1 C4 C12 103.96(11) . . ?
C3 C4 C12 114.19(13) . . ?
C5 C4 C12 110.28(11) . . ?
O1 C5 N2 121.61(15) . . ?
O1 C5 C4 125.83(15) . . ?
N2 C5 C4 112.53(12) . . ?
C7 C6 N2 108.16(17) . . ?
C7 C6 H6 125.9 . . ?
N2 C6 H6 125.9 . . ?
C6 C7 C8 108.27(17) . . ?
C6 C7 H7 125.9 . . ?
C8 C7 H7 125.9 . . ?
C9 C8 C7 108.15(18) . . ?
C9 C8 H8 125.9 . . ?
C7 C8 H8 125.9 . . ?
C8 C9 N2 107.37(15) . . ?
C8 C9 C10 135.38(16) . . ?
N2 C9 C10 117.23(13) . . ?
N1 C10 C9 105.26(11) . . ?
N1 C10 C11 104.47(11) . . ?
C9 C10 C11 111.31(12) . . ?
N1 C10 H10 111.8 . . ?
C9 C10 H10 111.8 . . ?
C11 C10 H10 111.8 . . ?
C14 C11 C12 105.14(12) . . ?
C14 C11 C10 114.55(12) . . ?
C12 C11 C10 103.53(11) . . ?
C14 C11 H11 111.1 . . ?
C12 C11 H11 111.1 . . ?
C10 C11 H11 111.1 . . ?
C13 C12 C11 105.15(12) . . ?
C13 C12 C4 115.52(11) . . ?
C11 C12 C4 104.81(11) . . ?
C13 C12 H12 110.3 . . ?
C11 C12 H12 110.3 . . ?
C4 C12 H12 110.3 . . ?
O2 C13 N3 124.55(14) . . ?
O2 C13 C12 127.06(14) . . ?
N3 C13 C12 108.38(12) . . ?
O3 C14 N3 123.85(16) . . ?
O3 C14 C11 128.02(15) . . ?
N3 C14 C11 108.12(13) . . ?
N3 C15 C16 112.17(15) . . ?
N3 C15 H15A 109.2 . . ?
C16 C15 H15A 109.2 . . ?
N3 C15 H15B 109.2 . . ?
C16 C15 H15B 109.2 . . ?
H15A C15 H15B 107.9 . . ?
C15 C16 H16A 109.5 . . ?
C15 C16 H16B 109.5 . . ?
H16A C16 H16B 109.5 . . ?
C15 C16 H16C 109.5 . . ?
H16A C16 H16C 109.5 . . ?
H16B C16 H16C 109.5 . . ?
C10 N1 C1 116.97(13) . . ?
C10 N1 C4 102.98(11) . . ?
C1 N1 C4 106.03(12) . . ?
C9 N2 C6 108.05(15) . . ?
C9 N2 C5 124.14(12) . . ?
C6 N2 C5 127.81(14) . . ?
C13 N3 C14 113.09(12) . . ?
C13 N3 C15 122.95(14) . . ?
C14 N3 C15 123.94(14) . . ?

loop_
_geom_bond_atom_site_label_1
_geom_bond_atom_site_label_2
_geom_bond_distance
_geom_bond_site_symmetry_2
_geom_bond_publ_flag
C1 N1 1.474(2) . ?
C1 C2 1.526(3) . ?
C1 H1A 0.9700 . ?
C1 H1AB 0.9700 . ?
C2 C3 1.529(3) . ?
C2 H2A 0.9700 . ?
C2 H2AB 0.9700 . ?
C3 C4 1.511(2) . ?
C3 H3A 0.9700 . ?
C3 H3AB 0.9700 . ?
C4 N1 1.4742(18) . ?
C4 C5 1.519(2) . ?
C4 C12 1.5858(19) . ?
C5 O1 1.2009(18) . ?
C5 N2 1.394(2) . ?
C6 C7 1.334(3) . ?
C6 N2 1.394(2) . ?
C6 H6 0.9300 . ?
C7 C8 1.415(3) . ?
C7 H7 0.9300 . ?
C8 C9 1.353(2) . ?
C8 H8 0.9300 . ?
C9 N2 1.392(2) . ?
C9 C10 1.487(2) . ?
C10 N1 1.4665(19) . ?
C10 C11 1.5717(19) . ?
C10 H10 0.9800 . ?
C11 C14 1.502(2) . ?
C11 C12 1.526(2) . ?
C11 H11 0.9800 . ?
C12 C13 1.504(2) . ?
C12 H12 0.9800 . ?
C13 O2 1.2057(17) . ?
C13 N3 1.3794(19) . ?
C14 O3 1.206(2) . ?
C14 N3 1.391(2) . ?
C15 N3 1.464(2) . ?
C15 C16 1.496(3) . ?
C15 H15A 0.9700 . ?
C15 H15B 0.9700 . ?
C16 H16A 0.9600 . ?
C16 H16B 0.9600 . ?
C16 H16C 0.9600 . ?

loop_
_geom_torsion_atom_site_label_1
_geom_torsion_atom_site_label_2
_geom_torsion_atom_site_label_3
_geom_torsion_atom_site_label_4
_geom_torsion
_geom_torsion_site_symmetry_1
_geom_torsion_site_symmetry_2
_geom_torsion_site_symmetry_3
_geom_torsion_site_symmetry_4
_geom_torsion_publ_flag
N1 C1 C2 C3 -8.2(2) . . . . ?
C1 C2 C3 C4 -14.6(2) . . . . ?
C2 C3 C4 N1 32.14(17) . . . . ?
C2 C3 C4 C5 150.00(14) . . . . ?
C2 C3 C4 C12 -80.86(17) . . . . ?
N1 C4 C5 O1 144.02(14) . . . . ?
C3 C4 C5 O1 27.8(2) . . . . ?
C12 C4 C5 O1 -103.25(16) . . . . ?
N1 C4 C5 N2 -38.11(15) . . . . ?
C3 C4 C5 N2 -154.34(13) . . . . ?
C12 C4 C5 N2 74.63(14) . . . . ?
N2 C6 C7 C8 0.2(2) . . . . ?
C6 C7 C8 C9 0.2(2) . . . . ?
C7 C8 C9 N2 -0.6(2) . . . . ?
C7 C8 C9 C10 -178.93(17) . . . . ?
C8 C9 C10 N1 -145.07(19) . . . . ?
N2 C9 C10 N1 36.68(16) . . . . ?
C8 C9 C10 C11 102.3(2) . . . . ?
N2 C9 C10 C11 -75.93(16) . . . . ?
N1 C10 C11 C14 -143.37(12) . . . . ?
C9 C10 C11 C14 -30.26(17) . . . . ?
N1 C10 C11 C12 -29.47(14) . . . . ?
C9 C10 C11 C12 83.64(14) . . . . ?
C14 C11 C12 C13 1.96(14) . . . . ?
C10 C11 C12 C13 -118.55(12) . . . . ?
C14 C11 C12 C4 124.18(12) . . . . ?
C10 C11 C12 C4 3.67(14) . . . . ?
N1 C4 C12 C13 138.15(12) . . . . ?
C3 C4 C12 C13 -108.43(15) . . . . ?
C5 C4 C12 C13 23.13(16) . . . . ?
N1 C4 C12 C11 22.95(14) . . . . ?
C3 C4 C12 C11 136.37(14) . . . . ?
C5 C4 C12 C11 -92.06(13) . . . . ?
C11 C12 C13 O2 178.96(14) . . . . ?
C4 C12 C13 O2 63.96(19) . . . . ?
C11 C12 C13 N3 0.03(14) . . . . ?
C4 C12 C13 N3 -114.97(13) . . . . ?
C12 C11 C14 O3 177.14(17) . . . . ?
C10 C11 C14 O3 -69.9(2) . . . . ?
C12 C11 C14 N3 -3.32(15) . . . . ?
C10 C11 C14 N3 109.63(13) . . . . ?
C9 C10 N1 C1 171.78(13) . . . . ?
C11 C10 N1 C1 -70.88(15) . . . . ?
C9 C10 N1 C4 -72.43(13) . . . . ?
C11 C10 N1 C4 44.92(13) . . . . ?
C2 C1 N1 C10 142.83(15) . . . . ?
C2 C1 N1 C4 28.73(18) . . . . ?
C3 C4 N1 C10 -162.09(12) . . . . ?
C5 C4 N1 C10 74.95(13) . . . . ?
C12 C4 N1 C10 -41.99(13) . . . . ?
C3 C4 N1 C1 -38.69(16) . . . . ?
C5 C4 N1 C1 -161.65(13) . . . . ?
C12 C4 N1 C1 81.40(14) . . . . ?
C8 C9 N2 C6 0.71(18) . . . . ?
C10 C9 N2 C6 179.43(13) . . . . ?
C8 C9 N2 C5 -179.78(14) . . . . ?
C10 C9 N2 C5 -1.1(2) . . . . ?
C7 C6 N2 C9 -0.59(19) . . . . ?
C7 C6 N2 C5 179.92(16) . . . . ?
O1 C5 N2 C9 179.59(14) . . . . ?
C4 C5 N2 C9 1.61(19) . . . . ?
O1 C5 N2 C6 -1.0(2) . . . . ?
C4 C5 N2 C6 -178.98(14) . . . . ?
O2 C13 N3 C14 178.75(14) . . . . ?
C12 C13 N3 C14 -2.28(16) . . . . ?
O2 C13 N3 C15 -2.6(2) . . . . ?
C12 C13 N3 C15 176.36(13) . . . . ?
O3 C14 N3 C13 -176.84(16) . . . . ?
C11 C14 N3 C13 3.60(16) . . . . ?
O3 C14 N3 C15 4.5(2) . . . . ?
C11 C14 N3 C15 -175.03(13) . . . . ?
C16 C15 N3 C13 -93.5(2) . . . . ?
C16 C15 N3 C14 84.9(2) . . . . ?
